data_1562005
loop_
_publ_author_name
'Panahi, Farhad'
'Khosravi, Hormoz'
'Bauer, Felix'
'Breit, Bernhard'

_publ_section_title
;
 Asymmetric hydroalkylation of alkynes and allenes with imidazolidinone
 derivatives: \a-alkenylation of \a-amino acids
;
_journal_issue 21
_journal_name_full 'Chemical Science'
_journal_page_first 7388
_journal_page_last 7392
_journal_paper_doi 10.1039/D1SC00240F
_journal_volume 12
_journal_year 2021
_chemical_formula_moiety 'C24 H30 N2 O'
_chemical_formula_sum 'C24 H30 N2 O'
_chemical_formula_weight 362.50
_space_group_crystal_system orthorhombic
_space_group_IT_number 19
_space_group_name_Hall 'P 2ac 2ab'
_space_group_name_H-M_alt 'P 21 21 21'
_atom_sites_solution_hydrogens geom
_atom_sites_solution_primary direct
_audit_creation_method 'FinalCif by Daniel Kratzert, Freiburg 2019'
_audit_update_record
;
2019-08-29 deposited with the CCDC.	2021-04-22 downloaded from the CCDC.
;
_cell_angle_alpha 90
_cell_angle_beta 90
_cell_angle_gamma 90
_cell_formula_units_Z 4
_cell_length_a 9.1380(11)
_cell_length_b 13.8136(18)
_cell_length_c 15.8299(19)
_cell_measurement_reflns_used 6325
_cell_measurement_temperature 100.0
_cell_measurement_theta_max 25.422
_cell_measurement_theta_min 2.575
_cell_volume 1998.2(4)
_computing_cell_refinement 'SAINT V8.38A'
_computing_data_collection 'Bruker BIS V6.2.11/2019-03-14'
_computing_data_reduction 'SAINT V8.38A'
_computing_structure_refinement 'SHELXL-2018/3 (Sheldrick, 2018)'
_computing_structure_solution 'SHELXT 2014/5 (Sheldrick, 2014)'
_diffrn_ambient_temperature 100.0
_diffrn_detector HPAD
_diffrn_detector_area_resol_mean 7.41
_diffrn_detector_type 'Bruker PHOTON III'
_diffrn_measured_fraction_theta_full 1.000
_diffrn_measured_fraction_theta_max 1.000
_diffrn_measurement_device 'three-circle diffractometer'
_diffrn_measurement_device_type 'Bruker D8 VENTURE dual wavelength Mo/Cu'
_diffrn_measurement_method '\w and \f scans'
_diffrn_measurement_specimen_support 'MiTeGen micromount'
_diffrn_radiation_monochromator 'mirror optics'
_diffrn_radiation_type MoK\a
_diffrn_radiation_wavelength 0.71073
_diffrn_reflns_av_R_equivalents 0.1058
_diffrn_reflns_av_unetI/netI 0.0495
_diffrn_reflns_Laue_measured_fraction_full 1.000
_diffrn_reflns_Laue_measured_fraction_max 1.000
_diffrn_reflns_limit_h_max 11
_diffrn_reflns_limit_h_min -11
_diffrn_reflns_limit_k_max 17
_diffrn_reflns_limit_k_min -17
_diffrn_reflns_limit_l_max 20
_diffrn_reflns_limit_l_min -20
_diffrn_reflns_number 53072
_diffrn_reflns_point_group_measured_fraction_full 1.000
_diffrn_reflns_point_group_measured_fraction_max 1.000
_diffrn_reflns_theta_full 25.242
_diffrn_reflns_theta_max 26.803
_diffrn_reflns_theta_min 1.957
_diffrn_source 'microfocus sealed X-ray tube'
_diffrn_source_current 1.4
_diffrn_source_type 'Incoatec I\ms'
_diffrn_source_voltage 50.0
_exptl_absorpt_coefficient_mu 0.073
_exptl_absorpt_correction_T_max 0.7427
_exptl_absorpt_correction_T_min 0.7082
_exptl_absorpt_correction_type multi-scan
_exptl_absorpt_process_details
;
SADABS-2016/2 - Bruker AXS area detector scaling and absorption correction:
Krause, L., Herbst-Irmer, R., Sheldrick G.M. & Stalke D., J. Appl. Cryst. 48
(2015) 3-10
;
_exptl_crystal_colour colourless
_exptl_crystal_density_diffrn 1.205
_exptl_crystal_description block
_exptl_crystal_F_000 784
_exptl_crystal_recrystallization_method 'from chloroform by evaporation'
_exptl_crystal_size_max 0.060
_exptl_crystal_size_mid 0.050
_exptl_crystal_size_min 0.030
_refine_diff_density_max 0.167
_refine_diff_density_min -0.217
_refine_diff_density_rms 0.043
_refine_ls_abs_structure_details
;
 Flack x determined using 1276 quotients [(I+)-(I-)]/[(I+)+(I-)]
 (Parsons, Flack and Wagner, Acta Cryst. B69 (2013) 249-259).
;
_refine_ls_abs_structure_Flack -0.8(9)
_refine_ls_extinction_method none
_refine_ls_goodness_of_fit_ref 1.058
_refine_ls_hydrogen_treatment constr
_refine_ls_matrix_type full
_refine_ls_number_parameters 250
_refine_ls_number_reflns 4271
_refine_ls_number_restraints 0
_refine_ls_restrained_S_all 1.058
_refine_ls_R_factor_all 0.0609
_refine_ls_R_factor_gt 0.0431
_refine_ls_shift/su_max 0.000
_refine_ls_shift/su_mean 0.000
_refine_ls_structure_factor_coef Fsqd
_refine_ls_weighting_details 'w=1/[\s^2^(Fo^2^)+(0.0370P)^2^+0.3422P] where P=(Fo^2^+2Fc^2^)/3'
_refine_ls_weighting_scheme calc
_refine_ls_wR_factor_gt 0.0843
_refine_ls_wR_factor_ref 0.0917
_reflns_Friedel_coverage 0.755
_reflns_Friedel_fraction_full 1.000
_reflns_Friedel_fraction_max 0.999
_reflns_number_gt 3531
_reflns_number_total 4271
_reflns_threshold_expression 'I > 2\s(I)'
_cod_data_source_file d1sc00240f2.cif
_cod_data_source_block BreitPZ_R_122_0m_a
_cod_depositor_comments 'Adding full bibliography for 1562005.cif.'
_cod_database_code 1562005
_olex2_diffrn_ambient_temperature_device 'Oxford Cryostream 800'
_shelx_shelxl_version_number 2018/3
_shelx_space_group_comment
;
The symmetry employed for this shelxl refinement is uniquely defined
by the following loop, which should always be used as a source of
symmetry information in preference to the above space-group names.
They are only intended as comments.
;
_shelx_estimated_absorpt_t_min 0.996
_shelx_estimated_absorpt_t_max 0.998

loop_
_space_group_symop_operation_xyz
'x, y, z'
'-x+1/2, -y, z+1/2'
'-x, y+1/2, -z+1/2'
'x+1/2, -y+1/2, -z'

loop_
_atom_site_label
_atom_site_type_symbol
_atom_site_fract_x
_atom_site_fract_y
_atom_site_fract_z
_atom_site_U_iso_or_equiv
_atom_site_adp_type
_atom_site_occupancy
_atom_site_site_symmetry_order
_atom_site_calc_flag
_atom_site_refinement_flags_posn
_atom_site_refinement_flags_adp
_atom_site_refinement_flags_occupancy
_atom_site_disorder_assembly
_atom_site_disorder_group
O1 O 0.5124(2) 0.85334(12) 0.41435(11) 0.0204(4) Uani 1 1 d . . . . .
N1 N 0.3887(2) 0.62361(15) 0.34405(12) 0.0162(5) Uani 1 1 d . . . . .
C1 C 0.4460(3) 0.71970(18) 0.31825(15) 0.0152(5) Uani 1 1 d . . . . .
N2 N 0.3975(2) 0.71742(15) 0.46348(12) 0.0162(5) Uani 1 1 d . . . . .
C2 C 0.3331(3) 0.77670(18) 0.26566(15) 0.0166(5) Uani 1 1 d . . . . .
C3 C 0.2042(3) 0.8138(2) 0.31513(16) 0.0220(6) Uani 1 1 d . . . . .
H3A H 0.119768 0.820921 0.277448 0.033 Uiso 1 1 calc R U . . .
H3B H 0.228520 0.876858 0.339870 0.033 Uiso 1 1 calc R U . . .
H3C H 0.180320 0.767966 0.360292 0.033 Uiso 1 1 calc R U . . .
C004 C 0.4600(3) 0.77257(18) 0.40347(16) 0.0166(6) Uani 1 1 d . . . . .
C4 C 0.3457(3) 0.78406(18) 0.18152(15) 0.0169(5) Uani 1 1 d . . . . .
H4 H 0.431934 0.757006 0.157766 0.020 Uiso 1 1 calc R U . . .
C5 C 0.2426(3) 0.82885(18) 0.12077(15) 0.0157(5) Uani 1 1 d . . . . .
C9 C 0.1402(3) 0.82717(19) -0.02071(16) 0.0231(6) Uani 1 1 d . . . . .
H9 H 0.132705 0.797399 -0.074633 0.028 Uiso 1 1 calc R U . . .
C8 C 0.0583(3) 0.9090(2) -0.00294(17) 0.0257(6) Uani 1 1 d . . . . .
H8 H -0.004262 0.936103 -0.044605 0.031 Uiso 1 1 calc R U . . .
C7 C 0.0688(3) 0.9508(2) 0.07631(17) 0.0241(6) Uani 1 1 d . . . . .
H7 H 0.012957 1.006941 0.088968 0.029 Uiso 1 1 calc R U . . .
C6 C 0.1598(3) 0.91162(18) 0.13734(16) 0.0190(6) Uani 1 1 d . . . . .
H6 H 0.165938 0.941515 0.191271 0.023 Uiso 1 1 calc R U . . .
C10 C 0.2332(3) 0.78838(19) 0.03975(15) 0.0200(6) Uani 1 1 d . . . . .
H10 H 0.291413 0.733596 0.026026 0.024 Uiso 1 1 calc R U . . .
C11 C 0.5959(3) 0.71192(19) 0.27506(14) 0.0166(5) Uani 1 1 d . . . . .
C12 C 0.6731(3) 0.79632(19) 0.25633(14) 0.0177(5) Uani 1 1 d . . . . .
H12 H 0.631321 0.857496 0.269352 0.021 Uiso 1 1 calc R U . . .
C13 C 0.8105(3) 0.7920(2) 0.21886(16) 0.0215(6) Uani 1 1 d . . . . .
H13 H 0.862702 0.850018 0.207405 0.026 Uiso 1 1 calc R U . . .
C14 C 0.8717(3) 0.7030(2) 0.19809(15) 0.0238(6) Uani 1 1 d . . . . .
H14 H 0.965287 0.699770 0.172081 0.029 Uiso 1 1 calc R U . . .
C15 C 0.7947(3) 0.6193(2) 0.21575(17) 0.0248(6) Uani 1 1 d . . . . .
H15 H 0.835875 0.558299 0.201539 0.030 Uiso 1 1 calc R U . . .
C16 C 0.6578(3) 0.62321(19) 0.25407(15) 0.0208(6) Uani 1 1 d . . . . .
H16 H 0.606385 0.564995 0.265928 0.025 Uiso 1 1 calc R U . . .
C17 C 0.2818(3) 0.5794(2) 0.28746(17) 0.0249(6) Uani 1 1 d . . . . .
H17A H 0.257962 0.514201 0.307606 0.037 Uiso 1 1 calc R U . . .
H17B H 0.322752 0.575434 0.230364 0.037 Uiso 1 1 calc R U . . .
H17C H 0.192708 0.618937 0.286434 0.037 Uiso 1 1 calc R U . . .
C18 C 0.3490(3) 0.62224(17) 0.43447(14) 0.0159(5) Uani 1 1 d . . . . .
H18 H 0.240195 0.617566 0.440090 0.019 Uiso 1 1 calc R U . . .
C19 C 0.3658(3) 0.75702(19) 0.54704(15) 0.0204(6) Uani 1 1 d . . . . .
H19A H 0.270980 0.732574 0.566643 0.031 Uiso 1 1 calc R U . . .
H19B H 0.362495 0.827836 0.543856 0.031 Uiso 1 1 calc R U . . .
H19C H 0.442492 0.737211 0.586681 0.031 Uiso 1 1 calc R U . . .
C20 C 0.4217(3) 0.53753(18) 0.48371(15) 0.0181(6) Uani 1 1 d . . . . .
C21 C 0.5872(3) 0.55282(19) 0.48789(16) 0.0205(6) Uani 1 1 d . . . . .
H21A H 0.633088 0.496952 0.515374 0.031 Uiso 1 1 calc R U . . .
H21B H 0.608511 0.611511 0.520440 0.031 Uiso 1 1 calc R U . . .
H21C H 0.626251 0.559816 0.430548 0.031 Uiso 1 1 calc R U . . .
C22 C 0.3916(3) 0.44183(19) 0.43823(17) 0.0240(6) Uani 1 1 d . . . . .
H22A H 0.436097 0.388519 0.469997 0.036 Uiso 1 1 calc R U . . .
H22B H 0.433792 0.444170 0.381339 0.036 Uiso 1 1 calc R U . . .
H22C H 0.285756 0.431522 0.434215 0.036 Uiso 1 1 calc R U . . .
C23 C 0.3579(3) 0.5288(2) 0.57344(16) 0.0249(6) Uani 1 1 d . . . . .
H23A H 0.387122 0.466641 0.598125 0.037 Uiso 1 1 calc R U . . .
H23B H 0.250889 0.532325 0.570731 0.037 Uiso 1 1 calc R U . . .
H23C H 0.395082 0.581753 0.608568 0.037 Uiso 1 1 calc R U . . .

loop_
_atom_site_aniso_label
_atom_site_aniso_U_11
_atom_site_aniso_U_22
_atom_site_aniso_U_33
_atom_site_aniso_U_23
_atom_site_aniso_U_13
_atom_site_aniso_U_12
O1 0.0217(9) 0.0163(9) 0.0231(10) -0.0019(8) 0.0008(8) -0.0039(8)
N1 0.0191(11) 0.0161(11) 0.0134(10) 0.0002(9) -0.0007(9) -0.0047(9)
C1 0.0155(12) 0.0135(12) 0.0167(12) -0.0001(11) 0.0001(10) -0.0014(10)
N2 0.0181(11) 0.0154(11) 0.0149(10) -0.0002(9) 0.0009(9) -0.0004(9)
C2 0.0146(12) 0.0159(13) 0.0192(13) 0.0000(10) 0.0008(10) -0.0025(11)
C3 0.0178(13) 0.0304(16) 0.0177(13) 0.0023(12) 0.0020(11) 0.0016(11)
C004 0.0138(13) 0.0174(14) 0.0185(13) 0.0007(10) -0.0023(10) 0.0029(10)
C4 0.0155(12) 0.0175(13) 0.0178(12) -0.0012(11) -0.0004(11) -0.0015(11)
C5 0.0131(12) 0.0170(13) 0.0170(13) 0.0017(10) 0.0011(10) -0.0011(10)
C9 0.0222(14) 0.0275(15) 0.0197(13) 0.0010(11) -0.0035(12) -0.0053(12)
C8 0.0194(13) 0.0310(16) 0.0267(15) 0.0099(13) -0.0033(12) -0.0021(12)
C7 0.0186(13) 0.0201(15) 0.0335(16) 0.0068(12) 0.0031(12) 0.0028(11)
C6 0.0212(13) 0.0162(13) 0.0198(13) 0.0007(10) 0.0026(11) -0.0033(12)
C10 0.0192(13) 0.0192(14) 0.0216(14) -0.0012(12) 0.0003(11) -0.0003(12)
C11 0.0164(12) 0.0214(13) 0.0120(11) 0.0021(11) -0.0010(10) 0.0009(11)
C12 0.0185(13) 0.0185(13) 0.0160(12) 0.0021(10) -0.0015(10) 0.0011(11)
C13 0.0183(13) 0.0257(15) 0.0204(13) 0.0049(12) -0.0033(11) -0.0015(11)
C14 0.0175(13) 0.0327(16) 0.0212(14) 0.0054(12) 0.0035(11) 0.0055(12)
C15 0.0281(14) 0.0246(15) 0.0218(14) 0.0040(12) 0.0065(13) 0.0096(12)
C16 0.0252(14) 0.0192(14) 0.0181(13) 0.0023(11) 0.0028(12) 0.0008(12)
C17 0.0304(15) 0.0225(15) 0.0217(14) 0.0005(12) -0.0052(12) -0.0085(12)
C18 0.0161(12) 0.0169(13) 0.0148(12) -0.0012(10) 0.0016(11) -0.0026(11)
C19 0.0214(13) 0.0252(15) 0.0147(13) -0.0025(11) 0.0021(11) 0.0012(11)
C20 0.0180(12) 0.0190(14) 0.0173(13) 0.0012(11) 0.0022(11) 0.0009(11)
C21 0.0210(13) 0.0206(14) 0.0199(13) -0.0003(11) -0.0012(11) 0.0013(11)
C22 0.0264(14) 0.0197(14) 0.0259(14) 0.0021(12) -0.0006(12) -0.0012(12)
C23 0.0277(15) 0.0240(15) 0.0228(14) 0.0058(12) 0.0051(13) 0.0032(12)

loop_
_atom_type_symbol
_atom_type_description
_atom_type_scat_dispersion_real
_atom_type_scat_dispersion_imag
_atom_type_scat_source
C C 0.0033 0.0016 'International Tables Vol C Tables 4.2.6.8 and 6.1.1.4'
H H 0.0000 0.0000 'International Tables Vol C Tables 4.2.6.8 and 6.1.1.4'
N N 0.0061 0.0033 'International Tables Vol C Tables 4.2.6.8 and 6.1.1.4'
O O 0.0106 0.0060 'International Tables Vol C Tables 4.2.6.8 and 6.1.1.4'

loop_
_geom_angle_atom_site_label_1
_geom_angle_atom_site_label_2
_geom_angle_atom_site_label_3
_geom_angle
_geom_angle_site_symmetry_1
_geom_angle_site_symmetry_3
_geom_angle_publ_flag
C17 N1 C18 115.1(2) . . ?
C17 N1 C1 116.18(19) . . ?
C18 N1 C1 111.40(19) . . ?
N1 C1 C11 112.0(2) . . ?
N1 C1 C004 102.27(18) . . ?
C11 C1 C004 110.42(19) . . ?
N1 C1 C2 111.70(19) . . ?
C11 C1 C2 113.11(19) . . ?
C004 C1 C2 106.67(19) . . ?
C004 N2 C19 120.8(2) . . ?
C004 N2 C18 114.61(19) . . ?
C19 N2 C18 124.1(2) . . ?
C4 C2 C3 124.0(2) . . ?
C4 C2 C1 121.2(2) . . ?
C3 C2 C1 114.6(2) . . ?
C2 C3 H3A 109.5 . . ?
C2 C3 H3B 109.5 . . ?
H3A C3 H3B 109.5 . . ?
C2 C3 H3C 109.5 . . ?
H3A C3 H3C 109.5 . . ?
H3B C3 H3C 109.5 . . ?
O1 C004 N2 125.6(2) . . ?
O1 C004 C1 126.0(2) . . ?
N2 C004 C1 108.3(2) . . ?
C2 C4 C5 128.5(2) . . ?
C2 C4 H4 115.8 . . ?
C5 C4 H4 115.8 . . ?
C6 C5 C10 117.7(2) . . ?
C6 C5 C4 124.4(2) . . ?
C10 C5 C4 117.8(2) . . ?
C8 C9 C10 120.4(3) . . ?
C8 C9 H9 119.8 . . ?
C10 C9 H9 119.8 . . ?
C9 C8 C7 119.2(3) . . ?
C9 C8 H8 120.4 . . ?
C7 C8 H8 120.4 . . ?
C8 C7 C6 120.7(3) . . ?
C8 C7 H7 119.6 . . ?
C6 C7 H7 119.6 . . ?
C7 C6 C5 121.0(2) . . ?
C7 C6 H6 119.5 . . ?
C5 C6 H6 119.5 . . ?
C9 C10 C5 121.0(2) . . ?
C9 C10 H10 119.5 . . ?
C5 C10 H10 119.5 . . ?
C16 C11 C12 118.7(2) . . ?
C16 C11 C1 122.1(2) . . ?
C12 C11 C1 119.2(2) . . ?
C13 C12 C11 120.8(2) . . ?
C13 C12 H12 119.6 . . ?
C11 C12 H12 119.6 . . ?
C12 C13 C14 120.2(2) . . ?
C12 C13 H13 119.9 . . ?
C14 C13 H13 119.9 . . ?
C15 C14 C13 119.2(2) . . ?
C15 C14 H14 120.4 . . ?
C13 C14 H14 120.4 . . ?
C14 C15 C16 120.9(3) . . ?
C14 C15 H15 119.5 . . ?
C16 C15 H15 119.5 . . ?
C11 C16 C15 120.3(2) . . ?
C11 C16 H16 119.9 . . ?
C15 C16 H16 119.9 . . ?
N1 C17 H17A 109.5 . . ?
N1 C17 H17B 109.5 . . ?
H17A C17 H17B 109.5 . . ?
N1 C17 H17C 109.5 . . ?
H17A C17 H17C 109.5 . . ?
H17B C17 H17C 109.5 . . ?
N2 C18 N1 102.60(18) . . ?
N2 C18 C20 112.94(19) . . ?
N1 C18 C20 113.0(2) . . ?
N2 C18 H18 109.4 . . ?
N1 C18 H18 109.4 . . ?
C20 C18 H18 109.4 . . ?
N2 C19 H19A 109.5 . . ?
N2 C19 H19B 109.5 . . ?
H19A C19 H19B 109.5 . . ?
N2 C19 H19C 109.5 . . ?
H19A C19 H19C 109.5 . . ?
H19B C19 H19C 109.5 . . ?
C21 C20 C22 108.5(2) . . ?
C21 C20 C23 110.2(2) . . ?
C22 C20 C23 107.3(2) . . ?
C21 C20 C18 109.9(2) . . ?
C22 C20 C18 109.7(2) . . ?
C23 C20 C18 111.1(2) . . ?
C20 C21 H21A 109.5 . . ?
C20 C21 H21B 109.5 . . ?
H21A C21 H21B 109.5 . . ?
C20 C21 H21C 109.5 . . ?
H21A C21 H21C 109.5 . . ?
H21B C21 H21C 109.5 . . ?
C20 C22 H22A 109.5 . . ?
C20 C22 H22B 109.5 . . ?
H22A C22 H22B 109.5 . . ?
C20 C22 H22C 109.5 . . ?
H22A C22 H22C 109.5 . . ?
H22B C22 H22C 109.5 . . ?
C20 C23 H23A 109.5 . . ?
C20 C23 H23B 109.5 . . ?
H23A C23 H23B 109.5 . . ?
C20 C23 H23C 109.5 . . ?
H23A C23 H23C 109.5 . . ?
H23B C23 H23C 109.5 . . ?

loop_
_geom_bond_atom_site_label_1
_geom_bond_atom_site_label_2
_geom_bond_distance
_geom_bond_site_symmetry_2
_geom_bond_publ_flag
O1 C004 1.226(3) . ?
N1 C17 1.460(3) . ?
N1 C18 1.477(3) . ?
N1 C1 1.484(3) . ?
C1 C11 1.535(3) . ?
C1 C004 1.539(3) . ?
C1 C2 1.542(3) . ?
N2 C004 1.345(3) . ?
N2 C19 1.460(3) . ?
N2 C18 1.462(3) . ?
C2 C4 1.341(3) . ?
C2 C3 1.505(3) . ?
C3 H3A 0.9800 . ?
C3 H3B 0.9800 . ?
C3 H3C 0.9800 . ?
C4 C5 1.481(3) . ?
C4 H4 0.9500 . ?
C5 C6 1.396(3) . ?
C5 C10 1.402(3) . ?
C9 C8 1.384(4) . ?
C9 C10 1.388(4) . ?
C9 H9 0.9500 . ?
C8 C7 1.384(4) . ?
C8 H8 0.9500 . ?
C7 C6 1.385(4) . ?
C7 H7 0.9500 . ?
C6 H6 0.9500 . ?
C10 H10 0.9500 . ?
C11 C16 1.390(4) . ?
C11 C12 1.395(4) . ?
C12 C13 1.390(3) . ?
C12 H12 0.9500 . ?
C13 C14 1.390(4) . ?
C13 H13 0.9500 . ?
C14 C15 1.382(4) . ?
C14 H14 0.9500 . ?
C15 C16 1.392(4) . ?
C15 H15 0.9500 . ?
C16 H16 0.9500 . ?
C17 H17A 0.9800 . ?
C17 H17B 0.9800 . ?
C17 H17C 0.9800 . ?
C18 C20 1.555(3) . ?
C18 H18 1.0000 . ?
C19 H19A 0.9800 . ?
C19 H19B 0.9800 . ?
C19 H19C 0.9800 . ?
C20 C21 1.529(3) . ?
C20 C22 1.530(4) . ?
C20 C23 1.540(3) . ?
C21 H21A 0.9800 . ?
C21 H21B 0.9800 . ?
C21 H21C 0.9800 . ?
C22 H22A 0.9800 . ?
C22 H22B 0.9800 . ?
C22 H22C 0.9800 . ?
C23 H23A 0.9800 . ?
C23 H23B 0.9800 . ?
C23 H23C 0.9800 . ?
